data_4502378
loop_
_publ_author_name
'Chai, Xiao-Chuan'
'Sun, Yan-Qiong'
'Lei, Ran'
'Chen, Yi-Ping'
'Zhang, Shuai'
'Cao, Yan-Ning'
'Zhang, Han-Hui'

_publ_section_title
;
 A Series of Lanthanide Frameworks with a Flexible
 Ligand,N,N&#x2032;-Diacetic Acid Imidazolium, in Different Coordination
 Modes
;
_journal_issue 2
_journal_name_full 'Crystal Growth &amp; Design'
_journal_page_first 658
_journal_paper_doi 10.1021/cg901075r
_journal_volume 10
_journal_year 2010
_chemical_formula_sum 'C14 H24 Cl N4 Nd O17'
_chemical_formula_weight 700.06
_chemical_name_systematic
;
 ?
;
_space_group_IT_number 2
_symmetry_cell_setting triclinic
_symmetry_space_group_name_Hall '-P 1'
_symmetry_space_group_name_H-M 'P -1'
_atom_sites_solution_hydrogens geom
_atom_sites_solution_primary direct
_atom_sites_solution_secondary difmap
_audit_creation_method SHELXL-97
_cell_angle_alpha 81.13(3)
_cell_angle_beta 74.31(3)
_cell_angle_gamma 78.17(3)
_cell_formula_units_Z 2
_cell_length_a 8.6119(17)
_cell_length_b 11.054(2)
_cell_length_c 13.583(3)
_cell_measurement_reflns_used 4579
_cell_measurement_temperature 293(2)
_cell_measurement_theta_max 27.5010
_cell_measurement_theta_min 3.1353
_cell_volume 1211.7(5)
_computing_cell_refinement CrystalClear
_computing_data_collection 'CrystalClear (Rigaku, 2007)'
_computing_data_reduction CrystalClear
_computing_molecular_graphics 'SHELXTL (Sheldrick, 2001)'
_computing_publication_material SHELXTL
_computing_structure_refinement 'SHELXL-97 (Sheldrick, 1997)'
_computing_structure_solution 'SHELXS-97 (Sheldrick, 1997)'
_diffrn_ambient_temperature 293(2)
_diffrn_measured_fraction_theta_full 0.953
_diffrn_measured_fraction_theta_max 0.953
_diffrn_measurement_device_type 'Rigaku Saturn724 CCD area detector'
_diffrn_measurement_method '\w scan'
_diffrn_radiation_monochromator graphite
_diffrn_radiation_source 'fine-focus sealed tube'
_diffrn_radiation_type MoK\a
_diffrn_radiation_wavelength 0.71073
_diffrn_reflns_av_R_equivalents 0.0200
_diffrn_reflns_av_sigmaI/netI 0.0223
_diffrn_reflns_limit_h_max 11
_diffrn_reflns_limit_h_min -10
_diffrn_reflns_limit_k_max 11
_diffrn_reflns_limit_k_min -14
_diffrn_reflns_limit_l_max 17
_diffrn_reflns_limit_l_min -17
_diffrn_reflns_number 9736
_diffrn_reflns_theta_full 27.49
_diffrn_reflns_theta_max 27.49
_diffrn_reflns_theta_min 3.26
_exptl_absorpt_coefficient_mu 2.341
_exptl_absorpt_correction_T_max 0.755
_exptl_absorpt_correction_T_min 0.626
_exptl_absorpt_correction_type multi-scan
_exptl_crystal_colour Purple
_exptl_crystal_density_diffrn 1.919
_exptl_crystal_density_method 'not measured'
_exptl_crystal_description Block
_exptl_crystal_F_000 698
_exptl_crystal_size_max 0.38
_exptl_crystal_size_mid 0.17
_exptl_crystal_size_min 0.12
_refine_diff_density_max 1.444
_refine_diff_density_min -1.154
_refine_diff_density_rms 0.109
_refine_ls_extinction_method none
_refine_ls_goodness_of_fit_ref 1.032
_refine_ls_hydrogen_treatment mixed
_refine_ls_matrix_type full
_refine_ls_number_parameters 350
_refine_ls_number_reflns 5299
_refine_ls_number_restraints 9
_refine_ls_restrained_S_all 1.032
_refine_ls_R_factor_all 0.0257
_refine_ls_R_factor_gt 0.0253
_refine_ls_shift/su_max 0.001
_refine_ls_shift/su_mean 0.000
_refine_ls_structure_factor_coef Fsqd
_refine_ls_weighting_details 'calc w=1/[\s^2^(Fo^2^)+(0.0454P)^2^+2.0181P] where P=(Fo^2^+2Fc^2^)/3'
_refine_ls_weighting_scheme calc
_refine_ls_wR_factor_gt 0.0679
_refine_ls_wR_factor_ref 0.0728
_reflns_number_gt 5275
_reflns_number_total 5299
_reflns_threshold_expression >2sigma(I)
_cod_data_source_file cg901075r_si_002.cif
_cod_data_source_block 4
_cod_depositor_comments
;
The following automatic conversions were performed:

'_symmetry_cell_setting' value 'Triclinic' changed to 'triclinic'
according to /home/saulius/struct/CIF-dictionaries/cif_core.dic
dictionary named 'cif_core.dic' version 2.4.2 from
2011-04-26.

'_exptl_absorpt_correction_type' value 'Multi-Scan'
changed to 'multi-scan' according to
/home/saulius/struct/CIF-dictionaries/cif_core.dic dictionary named
'cif_core.dic' version 2.4.2 from 2011-04-26.

Automatic conversion script
Id: cif_fix_values 1715 2011-07-08 13:25:40Z adriana 
;
_cod_original_cell_volume 1211.7(4)
_cod_original_sg_symbol_H-M P-1
_cod_database_code 4502378

loop_
_symmetry_equiv_pos_as_xyz
'x, y, z'
'-x, -y, -z'

loop_
_atom_site_label
_atom_site_type_symbol
_atom_site_fract_x
_atom_site_fract_y
_atom_site_fract_z
_atom_site_U_iso_or_equiv
_atom_site_adp_type
_atom_site_occupancy
_atom_site_symmetry_multiplicity
_atom_site_calc_flag
_atom_site_refinement_flags
Nd1 Nd 0.747995(15) 0.990397(11) 0.012623(10) 0.01549(6) Uani 1 1 d .
Cl1 Cl 0.29732(11) 0.55577(9) 0.79684(7) 0.03722(19) Uani 1 1 d .
O1 O 0.7754(3) 0.77915(19) -0.05502(18) 0.0268(4) Uani 1 1 d .
O2 O 0.5426(2) 0.90551(19) -0.05853(18) 0.0250(4) Uani 1 1 d .
O3 O 0.9850(2) 0.11958(17) -0.03583(16) 0.0213(4) Uani 1 1 d .
O4 O 0.7499(3) 0.22325(19) -0.06112(18) 0.0256(4) Uani 1 1 d .
O5 O 0.6544(4) 0.7999(4) 0.3195(2) 0.0670(11) Uani 1 1 d .
O6 O 0.6546(3) 0.8562(2) 0.15572(19) 0.0394(6) Uani 1 1 d .
O7 O -0.1829(3) 0.8886(3) 0.6801(2) 0.0453(7) Uani 1 1 d .
O8 O -0.1010(4) 0.8585(5) 0.5159(2) 0.0765(12) Uani 1 1 d .
O9 O 0.3914(5) 0.6367(3) 0.7234(3) 0.0604(9) Uani 1 1 d .
O10 O 0.1656(6) 0.6265(5) 0.8633(3) 0.1099(19) Uani 1 1 d .
O11 O 0.2424(6) 0.4798(4) 0.7428(3) 0.0838(14) Uani 1 1 d .
O12 O 0.4010(5) 0.4790(4) 0.8575(3) 0.0642(9) Uani 1 1 d .
O13 O 0.7491(3) 1.0947(2) 0.16091(19) 0.0342(5) Uani 1 1 d D
HW13 H 0.799(5) 1.154(3) 0.161(3) 0.051 Uiso 1 1 d D
HB13 H 0.679(4) 1.086(4) 0.216(2) 0.051 Uiso 1 1 d D
O14 O 0.8738(4) 0.9955(3) -0.17297(18) 0.0382(6) Uani 1 1 d D
HW14 H 0.919(6) 1.052(3) -0.211(3) 0.057 Uiso 1 1 d D
HB14 H 0.864(6) 0.948(4) -0.215(3) 0.057 Uiso 1 1 d D
O15 O 0.0335(4) 0.1646(3) 0.6940(2) 0.0453(7) Uani 1 1 d D
HW15 H 0.032(6) 0.170(5) 0.6327(19) 0.068 Uiso 1 1 d D
HB15 H 0.131(3) 0.162(5) 0.698(4) 0.068 Uiso 1 1 d D
O16 O 0.6488(10) 0.7200(7) 0.5255(6) 0.156(3) Uiso 1 1 d .
O17A O 0.534(2) 1.0972(14) 0.3545(12) 0.085(4) Uiso 0.40 1 d P
O17B O 0.6172(16) 1.0664(11) 0.3621(9) 0.055(3) Uiso 0.30 1 d P
O17C O 0.498(2) 1.0908(16) 0.3316(14) 0.074(5) Uiso 0.30 1 d P
N2 N 0.8809(3) 0.4360(2) -0.14715(19) 0.0214(5) Uani 1 1 d .
N1 N 0.7078(3) 0.6053(2) -0.1558(2) 0.0245(5) Uani 1 1 d .
N3 N 0.3471(4) 0.7451(3) 0.3681(2) 0.0359(6) Uani 1 1 d .
N4 N 0.2092(4) 0.7567(3) 0.5254(2) 0.0401(7) Uani 1 1 d .
C1 C 0.6413(3) 0.8033(3) -0.0760(2) 0.0210(5) Uani 1 1 d .
C2 C 0.5822(4) 0.7126(3) -0.1244(3) 0.0341(8) Uani 1 1 d .
H2A H 0.4870 0.6829 -0.0745 0.041 Uiso 1 1 calc R
H2B H 0.5449 0.7565 -0.1853 0.041 Uiso 1 1 calc R
C3 C 0.7665(4) 0.5712(3) -0.2535(3) 0.0322(7) Uani 1 1 d .
H3 H 0.7367 0.6143 -0.3136 0.039 Uiso 1 1 calc R
C4 C 0.8753(4) 0.4643(3) -0.2485(3) 0.0324(7) Uani 1 1 d .
H4 H 0.9359 0.4179 -0.3041 0.039 Uiso 1 1 calc R
C5 C 0.7785(4) 0.5223(3) -0.0931(2) 0.0255(6) Uani 1 1 d .
H5 H 0.7590 0.5244 -0.0211 0.031 Uiso 1 1 calc R
C6 C 0.9826(4) 0.3285(3) -0.1052(3) 0.0248(6) Uani 1 1 d .
H6A H 1.0175 0.3529 -0.0485 0.030 Uiso 1 1 calc R
H6B H 1.0823 0.3036 -0.1595 0.030 Uiso 1 1 calc R
C7 C 0.8971(3) 0.2190(2) -0.0657(2) 0.0179(5) Uani 1 1 d .
C8 C 0.5904(4) 0.8152(3) 0.2466(3) 0.0308(7) Uani 1 1 d .
C9 C 0.4254(5) 0.7830(4) 0.2609(3) 0.0418(9) Uani 1 1 d .
H9A H 0.3538 0.8559 0.2349 0.050 Uiso 1 1 calc R
H9B H 0.4358 0.7145 0.2190 0.050 Uiso 1 1 calc R
C10 C 0.3483(5) 0.6254(4) 0.4145(3) 0.0450(9) Uani 1 1 d .
H10 H 0.4000 0.5513 0.3835 0.054 Uiso 1 1 calc R
C11 C 0.2609(6) 0.6340(4) 0.5135(3) 0.0498(10) Uani 1 1 d .
H11 H 0.2399 0.5666 0.5649 0.060 Uiso 1 1 calc R
C12 C 0.2622(5) 0.8225(4) 0.4364(3) 0.0413(8) Uani 1 1 d .
H12 H 0.2424 0.9106 0.4240 0.050 Uiso 1 1 calc R
C13 C 0.0957(5) 0.8114(5) 0.6155(3) 0.0521(11) Uani 1 1 d .
H13A H 0.1374 0.8826 0.6291 0.062 Uiso 1 1 calc R
H13B H 0.0921 0.7488 0.6762 0.062 Uiso 1 1 calc R
C14 C -0.0765(5) 0.8555(4) 0.6012(3) 0.0383(8) Uani 1 1 d .

loop_
_atom_site_aniso_label
_atom_site_aniso_U_11
_atom_site_aniso_U_22
_atom_site_aniso_U_33
_atom_site_aniso_U_23
_atom_site_aniso_U_13
_atom_site_aniso_U_12
Nd1 0.01323(9) 0.01397(8) 0.01916(9) -0.00078(5) -0.00510(6) -0.00132(5)
Cl1 0.0379(5) 0.0446(5) 0.0298(4) -0.0023(3) -0.0068(3) -0.0118(4)
O1 0.0213(10) 0.0216(10) 0.0401(12) -0.0086(9) -0.0130(9) 0.0014(8)
O2 0.0183(10) 0.0180(9) 0.0399(12) -0.0112(8) -0.0081(9) 0.0019(8)
O3 0.0194(10) 0.0141(8) 0.0305(11) 0.0027(8) -0.0105(8) -0.0008(7)
O4 0.0178(10) 0.0198(9) 0.0376(12) 0.0041(8) -0.0099(9) -0.0010(8)
O5 0.0565(19) 0.120(3) 0.0381(16) 0.0192(18) -0.0220(14) -0.051(2)
O6 0.0423(14) 0.0335(13) 0.0309(12) 0.0096(10) 0.0039(11) -0.0077(11)
O7 0.0417(15) 0.0635(18) 0.0303(13) -0.0172(12) -0.0016(11) -0.0086(13)
O8 0.0484(18) 0.153(4) 0.0308(15) -0.029(2) -0.0120(13) -0.006(2)
O9 0.072(2) 0.063(2) 0.0573(19) 0.0140(15) -0.0232(17) -0.0418(18)
O10 0.088(3) 0.140(4) 0.059(2) -0.017(3) 0.008(2) 0.049(3)
O11 0.119(4) 0.108(3) 0.053(2) 0.012(2) -0.032(2) -0.085(3)
O12 0.065(2) 0.070(2) 0.0484(18) 0.0070(16) -0.0183(16) 0.0040(18)
O13 0.0349(13) 0.0407(14) 0.0303(12) -0.0104(10) -0.0087(10) -0.0083(11)
O14 0.0538(16) 0.0438(14) 0.0212(11) -0.0055(10) -0.0013(11) -0.0269(13)
O15 0.0427(15) 0.0662(19) 0.0296(13) -0.0018(13) -0.0048(11) -0.0230(14)
N2 0.0220(12) 0.0137(10) 0.0261(12) 0.0009(9) -0.0051(10) -0.0007(9)
N1 0.0248(13) 0.0162(11) 0.0346(14) -0.0073(10) -0.0116(11) 0.0012(10)
N3 0.0264(14) 0.0524(18) 0.0259(14) 0.0010(12) -0.0024(11) -0.0094(13)
N4 0.0313(15) 0.056(2) 0.0268(14) -0.0050(13) -0.0007(12) -0.0008(14)
C1 0.0196(13) 0.0164(12) 0.0276(14) -0.0049(10) -0.0055(11) -0.0030(10)
C2 0.0270(16) 0.0232(14) 0.059(2) -0.0216(15) -0.0213(15) 0.0068(12)
C3 0.0399(19) 0.0264(15) 0.0297(16) -0.0018(12) -0.0153(14) 0.0037(13)
C4 0.0370(18) 0.0291(16) 0.0262(15) -0.0057(12) -0.0083(13) 0.0078(13)
C5 0.0292(15) 0.0207(13) 0.0264(14) -0.0036(11) -0.0079(12) -0.0015(12)
C6 0.0219(14) 0.0151(12) 0.0371(16) 0.0024(11) -0.0109(12) -0.0015(10)
C7 0.0193(13) 0.0132(11) 0.0210(12) -0.0005(9) -0.0061(10) -0.0014(10)
C8 0.0307(17) 0.0316(16) 0.0269(15) 0.0033(12) -0.0039(13) -0.0070(13)
C9 0.0298(18) 0.069(3) 0.0230(16) 0.0062(16) -0.0054(13) -0.0116(18)
C10 0.051(2) 0.049(2) 0.0335(18) -0.0060(16) -0.0032(17) -0.0138(19)
C11 0.055(3) 0.057(3) 0.0319(19) 0.0064(17) -0.0026(18) -0.016(2)
C12 0.0345(19) 0.051(2) 0.0356(18) -0.0007(16) -0.0056(15) -0.0076(16)
C13 0.041(2) 0.086(3) 0.0248(17) -0.0144(19) -0.0044(15) 0.001(2)
C14 0.041(2) 0.047(2) 0.0286(16) -0.0097(15) -0.0057(15) -0.0110(16)

loop_
_atom_type_symbol
_atom_type_description
_atom_type_scat_dispersion_real
_atom_type_scat_dispersion_imag
_atom_type_scat_source
C C 0.0033 0.0016 'International Tables Vol C Tables 4.2.6.8 and 6.1.1.4'
N N 0.0061 0.0033 'International Tables Vol C Tables 4.2.6.8 and 6.1.1.4'
Nd Nd -0.1943 3.0179 'International Tables Vol C Tables 4.2.6.8 and 6.1.1.4'
O O 0.0106 0.0060 'International Tables Vol C Tables 4.2.6.8 and 6.1.1.4'
Cl Cl 0.1484 0.1585 'International Tables Vol C Tables 4.2.6.8 and 6.1.1.4'
H H 0.0000 0.0000 'International Tables Vol C Tables 4.2.6.8 and 6.1.1.4'

loop_
_geom_angle_atom_site_label_1
_geom_angle_atom_site_label_2
_geom_angle_atom_site_label_3
_geom_angle
_geom_angle_site_symmetry_1
_geom_angle_site_symmetry_3
O6 Nd1 O3 82.19(9) . 2_765
O6 Nd1 O14 141.87(9) . .
O3 Nd1 O14 86.34(9) 2_765 .
O6 Nd1 O13 75.31(10) . .
O3 Nd1 O13 83.10(8) 2_765 .
O14 Nd1 O13 139.10(9) . .
O6 Nd1 O2 81.62(9) . 2_675
O3 Nd1 O2 158.99(8) 2_765 2_675
O14 Nd1 O2 114.63(9) . 2_675
O13 Nd1 O2 79.91(8) . 2_675
O6 Nd1 O1 74.15(9) . .
O3 Nd1 O1 76.84(7) 2_765 .
O14 Nd1 O1 67.85(9) . .
O13 Nd1 O1 145.30(8) . .
O2 Nd1 O1 111.21(7) 2_675 .
O6 Nd1 O3 132.62(9) . 1_565
O3 Nd1 O3 63.30(8) 2_765 1_565
O14 Nd1 O3 70.45(8) . 1_565
O13 Nd1 O3 69.49(8) . 1_565
O2 Nd1 O3 120.75(7) 2_675 1_565
O1 Nd1 O3 122.98(7) . 1_565
O6 Nd1 O2 81.94(9) . .
O3 Nd1 O2 126.99(6) 2_765 .
O14 Nd1 O2 76.33(8) . .
O13 Nd1 O2 139.22(8) . .
O2 Nd1 O2 63.44(8) 2_675 .
O1 Nd1 O2 50.18(6) . .
O3 Nd1 O2 144.60(7) 1_565 .
O6 Nd1 O4 145.18(8) . 1_565
O3 Nd1 O4 113.05(7) 2_765 1_565
O14 Nd1 O4 72.36(9) . 1_565
O13 Nd1 O4 75.80(8) . 1_565
O2 Nd1 O4 74.56(8) 2_675 1_565
O1 Nd1 O4 138.26(8) . 1_565
O3 Nd1 O4 49.76(6) 1_565 1_565
O2 Nd1 O4 108.56(7) . 1_565
O6 Nd1 C1 77.14(9) . .
O3 Nd1 C1 101.37(7) 2_765 .
O14 Nd1 C1 69.69(9) . .
O13 Nd1 C1 151.20(9) . .
O2 Nd1 C1 87.96(8) 2_675 .
O1 Nd1 C1 24.53(7) . .
O3 Nd1 C1 137.99(8) 1_565 .
O2 Nd1 C1 25.65(7) . .
O4 Nd1 C1 126.01(8) 1_565 .
O6 Nd1 C7 146.05(9) . 1_565
O3 Nd1 C7 88.54(7) 2_765 1_565
O14 Nd1 C7 69.15(8) . 1_565
O13 Nd1 C7 71.17(8) . 1_565
O2 Nd1 C7 97.53(8) 2_675 1_565
O1 Nd1 C7 135.19(8) . 1_565
O3 Nd1 C7 25.25(7) 1_565 1_565
O2 Nd1 C7 128.19(7) . 1_565
O4 Nd1 C7 24.52(7) 1_565 1_565
C1 Nd1 C7 136.80(8) . 1_565
O11 Cl1 O10 112.2(3) . .
O11 Cl1 O9 108.2(2) . .
O10 Cl1 O9 109.9(3) . .
O11 Cl1 O12 109.5(3) . .
O10 Cl1 O12 108.4(3) . .
O9 Cl1 O12 108.5(2) . .
C1 O1 Nd1 94.81(17) . .
C1 O2 Nd1 146.24(19) . 2_675
C1 O2 Nd1 92.17(17) . .
Nd1 O2 Nd1 116.56(8) 2_675 .
C7 O3 Nd1 149.13(18) . 2_765
C7 O3 Nd1 94.13(16) . 1_545
Nd1 O3 Nd1 116.70(7) 2_765 1_545
C7 O4 Nd1 94.77(16) . 1_545
C8 O6 Nd1 161.7(2) . .
Nd1 O13 HW13 128(3) . .
Nd1 O13 HB13 120(3) . .
HW13 O13 HB13 111(3) . .
Nd1 O14 HW14 127(3) . .
Nd1 O14 HB14 128(3) . .
HW14 O14 HB14 104(3) . .
HW15 O15 HB15 110(3) . .
O17C O17A O17B 135(4) . .
O17A O17B O17C 18.3(17) . .
O17A O17C O17B 27(3) . .
C5 N2 C4 108.7(3) . .
C5 N2 C6 125.2(3) . .
C4 N2 C6 126.1(3) . .
C5 N1 C3 108.8(3) . .
C5 N1 C2 125.2(3) . .
C3 N1 C2 126.0(3) . .
C12 N3 C10 108.7(3) . .
C12 N3 C9 124.8(4) . .
C10 N3 C9 126.5(3) . .
C12 N4 C11 108.8(3) . .
C12 N4 C13 123.6(4) . .
C11 N4 C13 127.2(4) . .
O1 C1 O2 122.8(3) . .
O1 C1 C2 121.7(3) . .
O2 C1 C2 115.5(2) . .
O1 C1 Nd1 60.66(15) . .
O2 C1 Nd1 62.18(14) . .
C2 C1 Nd1 177.2(2) . .
N1 C2 C1 113.3(2) . .
N1 C2 H2A 108.9 . .
C1 C2 H2A 108.9 . .
N1 C2 H2B 108.9 . .
C1 C2 H2B 108.9 . .
H2A C2 H2B 107.7 . .
C4 C3 N1 107.1(3) . .
C4 C3 H3 126.4 . .
N1 C3 H3 126.4 . .
C3 C4 N2 106.6(3) . .
C3 C4 H4 126.7 . .
N2 C4 H4 126.7 . .
N2 C5 N1 108.8(3) . .
N2 C5 H5 125.6 . .
N1 C5 H5 125.6 . .
N2 C6 C7 113.4(2) . .
N2 C6 H6A 108.9 . .
C7 C6 H6A 108.9 . .
N2 C6 H6B 108.9 . .
C7 C6 H6B 108.9 . .
H6A C6 H6B 107.7 . .
O4 C7 O3 121.3(3) . .
O4 C7 C6 122.9(2) . .
O3 C7 C6 115.7(2) . .
O4 C7 Nd1 60.71(15) . 1_545
O3 C7 Nd1 60.62(14) . 1_545
C6 C7 Nd1 176.29(19) . 1_545
O5 C8 O6 125.1(3) . .
O5 C8 C9 120.5(3) . .
O6 C8 C9 114.3(3) . .
N3 C9 C8 113.5(3) . .
N3 C9 H9A 108.9 . .
C8 C9 H9A 108.9 . .
N3 C9 H9B 108.9 . .
C8 C9 H9B 108.9 . .
H9A C9 H9B 107.7 . .
C11 C10 N3 106.5(4) . .
C11 C10 H10 126.8 . .
N3 C10 H10 126.8 . .
C10 C11 N4 107.4(4) . .
C10 C11 H11 126.3 . .
N4 C11 H11 126.3 . .
N3 C12 N4 108.7(4) . .
N3 C12 H12 125.7 . .
N4 C12 H12 125.7 . .
N4 C13 C14 112.7(3) . .
N4 C13 H13A 109.1 . .
C14 C13 H13A 109.1 . .
N4 C13 H13B 109.1 . .
C14 C13 H13B 109.1 . .
H13A C13 H13B 107.8 . .
O8 C14 O7 125.4(4) . .
O8 C14 C13 119.2(4) . .
O7 C14 C13 115.3(3) . .

loop_
_geom_bond_atom_site_label_1
_geom_bond_atom_site_label_2
_geom_bond_distance
_geom_bond_site_symmetry_2
Nd1 O6 2.320(2) .
Nd1 O3 2.448(2) 2_765
Nd1 O14 2.457(2) .
Nd1 O13 2.474(2) .
Nd1 O2 2.484(2) 2_675
Nd1 O1 2.583(2) .
Nd1 O3 2.611(2) 1_565
Nd1 O2 2.613(2) .
Nd1 O4 2.616(2) 1_565
Nd1 C1 2.953(3) .
Nd1 C7 2.989(3) 1_565
Cl1 O11 1.418(3) .
Cl1 O10 1.418(4) .
Cl1 O9 1.427(3) .
Cl1 O12 1.438(3) .
O1 C1 1.230(4) .
O2 C1 1.279(3) .
O2 Nd1 2.484(2) 2_675
O3 C7 1.278(3) .
O3 Nd1 2.448(2) 2_765
O3 Nd1 2.611(2) 1_545
O4 C7 1.244(3) .
O4 Nd1 2.616(2) 1_545
O5 C8 1.233(4) .
O6 C8 1.263(4) .
O7 C14 1.255(4) .
O8 C14 1.227(5) .
O13 HW13 0.852(18) .
O13 HB13 0.831(18) .
O14 HW14 0.843(19) .
O14 HB14 0.859(19) .
O15 HW15 0.830(19) .
O15 HB15 0.852(19) .
O17A O17C 0.52(2) .
O17A O17B 0.755(16) .
O17B O17C 1.18(2) .
N2 C5 1.323(4) .
N2 C4 1.376(4) .
N2 C6 1.461(4) .
N1 C5 1.323(4) .
N1 C3 1.368(4) .
N1 C2 1.462(4) .
N3 C12 1.323(5) .
N3 C10 1.374(5) .
N3 C9 1.466(4) .
N4 C12 1.328(5) .
N4 C11 1.358(6) .
N4 C13 1.469(5) .
C1 C2 1.513(4) .
C2 H2A 0.9900 .
C2 H2B 0.9900 .
C3 C4 1.354(4) .
C3 H3 0.9500 .
C4 H4 0.9500 .
C5 H5 0.9500 .
C6 C7 1.498(4) .
C6 H6A 0.9900 .
C6 H6B 0.9900 .
C7 Nd1 2.989(3) 1_545
C8 C9 1.490(5) .
C9 H9A 0.9900 .
C9 H9B 0.9900 .
C10 C11 1.358(6) .
C10 H10 0.9500 .
C11 H11 0.9500 .
C12 H12 0.9500 .
C13 C14 1.518(6) .
C13 H13A 0.9900 .
C13 H13B 0.9900 .
